data_2012902
loop_
_publ_author_name
'Fernandes, Christiane'
'Wardell, James L.'
'Skakle, Janet M. S.'

_publ_section_title
;
 Hydrogen bonding in 2-(hydroxymethyl)-1,3-propanediol and
 <i>N</i>,<i>N</i>'-bis[2-hydroxy-1,1-bis(hydroxymethyl)ethyl]malonamide
;
_journal_issue 8
_journal_name_full 'Acta Crystallographica Section C'
_journal_page_first o499
_journal_page_last o502
_journal_paper_doi 10.1107/S0108270102011800
_journal_volume 58
_journal_year 2002
_chemical_formula_iupac 'C11 H22 N2 O8'
_chemical_formula_moiety 'C11 H22 N2 O8'
_chemical_formula_sum 'C11 H22 N2 O8'
_chemical_formula_weight 310.31
_chemical_name_systematic
;
N,N'-bis[2-hydroxy-1,1-bis(hydroxymethyl)ethyl]malonamide
;
_space_group_IT_number 15
_symmetry_cell_setting monoclinic
_symmetry_space_group_name_Hall '-C 2yc'
_symmetry_space_group_name_H-M 'C 1 2/c 1'
_atom_sites_solution_hydrogens geom
_atom_sites_solution_primary direct
_atom_sites_solution_secondary difmap
_audit_creation_method SHELXL-97
_cell_angle_alpha 90.00
_cell_angle_beta 92.700(2)
_cell_angle_gamma 90.00
_cell_formula_units_Z 4
_cell_length_a 11.6928(11)
_cell_length_b 5.6610(5)
_cell_length_c 21.0034(19)
_cell_measurement_reflns_used 3982
_cell_measurement_temperature 292(2)
_cell_measurement_theta_max 32.302
_cell_measurement_theta_min 3.6655
_cell_volume 1388.7(2)
_computing_cell_refinement 'SAINT (Bruker, 2000)'
_computing_data_collection 'SMART (Bruker, 1998)'
_computing_data_reduction SAINT
_computing_molecular_graphics
;ORTEX in OSCAIL (McArdle, 1994, 2000) and ORTEP-3 for Windows (Farrugia,
 1997)
;
_computing_publication_material SHELXL97
_computing_structure_refinement 'SHELXL97 (Sheldrick, 1997)'
_computing_structure_solution 'SHELXS97 (Sheldrick, 1997)'
_diffrn_ambient_temperature 292(2)
_diffrn_measured_fraction_theta_full 0.453
_diffrn_measured_fraction_theta_max 0.453
_diffrn_measurement_device_type 'Bruker SMART 1000 CCD area-detector'
_diffrn_measurement_method \f-\w
_diffrn_radiation_monochromator graphite
_diffrn_radiation_source 'fine-focus sealed tube'
_diffrn_radiation_type MoK\a
_diffrn_radiation_wavelength 0.71073
_diffrn_reflns_av_R_equivalents 0.0402
_diffrn_reflns_av_sigmaI/netI 0.0350
_diffrn_reflns_limit_h_max 17
_diffrn_reflns_limit_h_min -10
_diffrn_reflns_limit_k_max 8
_diffrn_reflns_limit_k_min -8
_diffrn_reflns_limit_l_max 31
_diffrn_reflns_limit_l_min -31
_diffrn_reflns_number 6754
_diffrn_reflns_theta_full 32.45
_diffrn_reflns_theta_max 32.45
_diffrn_reflns_theta_min 3.49
_exptl_absorpt_coefficient_mu 0.127
_exptl_absorpt_correction_T_max 0.92813
_exptl_absorpt_correction_T_min 0.81723
_exptl_absorpt_correction_type multi-scan
_exptl_absorpt_process_details '(SADABS; Bruker, 1999)'
_exptl_crystal_colour colourless
_exptl_crystal_density_diffrn 1.484
_exptl_crystal_density_method 'not measured'
_exptl_crystal_description plate
_exptl_crystal_F_000 664
_exptl_crystal_size_max 0.50
_exptl_crystal_size_mid 0.50
_exptl_crystal_size_min 0.10
_refine_diff_density_max 0.460
_refine_diff_density_min -0.273
_refine_ls_extinction_method none
_refine_ls_goodness_of_fit_ref 1.055
_refine_ls_hydrogen_treatment constr
_refine_ls_matrix_type full
_refine_ls_number_parameters 103
_refine_ls_number_reflns 2473
_refine_ls_number_restraints 0
_refine_ls_restrained_S_all 1.055
_refine_ls_R_factor_all 0.0633
_refine_ls_R_factor_gt 0.0481
_refine_ls_shift/su_max <0.001
_refine_ls_shift/su_mean 0.000
_refine_ls_structure_factor_coef Fsqd
_refine_ls_weighting_details 'w = 1/[\s^2^(Fo^2^)+(0.1186P)^2^+0.6984P] where P = (Fo^2^+2Fc^2^)/3'
_refine_ls_weighting_scheme calc
_refine_ls_wR_factor_gt 0.1482
_refine_ls_wR_factor_ref 0.1874
_reflns_number_gt 2027
_reflns_number_total 2473
_reflns_threshold_expression >2\s(I)
_cod_data_source_file sk1567.cif
_cod_data_source_block VII
_cod_original_sg_symbol_H-M 'C 2/c'
_cod_database_code 2012902
_cod_database_fobs_code 2012902

loop_
_symmetry_equiv_pos_as_xyz
'x, y, z'
'-x, y, -z+1/2'
'x+1/2, y+1/2, z'
'-x+1/2, y+1/2, -z+1/2'
'-x, -y, -z'
'x, -y, z-1/2'
'-x+1/2, -y+1/2, -z'
'x+1/2, -y+1/2, z-1/2'

loop_
_atom_site_label
_atom_site_fract_x
_atom_site_fract_y
_atom_site_fract_z
_atom_site_U_iso_or_equiv
_atom_site_adp_type
_atom_site_calc_flag
_atom_site_refinement_flags
_atom_site_occupancy
_atom_site_disorder_assembly
_atom_site_disorder_group
_atom_site_type_symbol
C1 0.18283(10) 0.0069(2) 0.37960(5) 0.0214(2) Uani d . 1 . . C
C2 0.30828(11) 0.0892(2) 0.39066(6) 0.0273(3) Uani d . 1 . . C
H2A 0.3471 0.0772 0.3510 0.033 Uiso calc R 1 . . H
H2B 0.3092 0.2537 0.4035 0.033 Uiso calc R 1 . . H
O2 0.36882(10) -0.0482(2) 0.43840(6) 0.0388(3) Uani d . 1 . . O
H2 0.3746 0.0272 0.4717 0.058 Uiso calc R 1 . . H
C3 0.17427(12) -0.2557(2) 0.36034(7) 0.0284(3) Uani d . 1 . . C
H3A 0.2077 -0.3511 0.3948 0.034 Uiso calc R 1 . . H
H3B 0.0941 -0.2984 0.3548 0.034 Uiso calc R 1 . . H
O3 0.22973(10) -0.3107(2) 0.30335(5) 0.0345(3) Uani d . 1 . . O
H3 0.2950 -0.3568 0.3123 0.052 Uiso calc R 1 . . H
C4 0.11605(13) 0.0373(2) 0.44108(6) 0.0293(3) Uani d . 1 . . C
H4A 0.0442 -0.0478 0.4363 0.035 Uiso calc R 1 . . H
H4B 0.1601 -0.0320 0.4766 0.035 Uiso calc R 1 . . H
O4 0.09299(10) 0.2793(2) 0.45517(5) 0.0353(3) Uani d . 1 . . O
H4 0.0298 0.3157 0.4396 0.053 Uiso calc R 1 . . H
N1 0.13697(9) 0.15798(19) 0.32724(5) 0.0230(2) Uani d . 1 . . N
H1 0.1850 0.2435 0.3078 0.028 Uiso calc R 1 . . H
C5 0.02636(11) 0.1730(2) 0.30746(6) 0.0234(2) Uani d . 1 . . C
O1 -0.05086(9) 0.0641(2) 0.33328(6) 0.0406(3) Uani d . 1 . . O
C6 0.0000 0.3319(3) 0.2500 0.0246(3) Uani d S 1 . . C
H6A -0.0696(18) 0.428(4) 0.2556(10) 0.034(5) Uiso d . 1 . . H

loop_
_atom_site_aniso_label
_atom_site_aniso_U_11
_atom_site_aniso_U_22
_atom_site_aniso_U_33
_atom_site_aniso_U_12
_atom_site_aniso_U_13
_atom_site_aniso_U_23
C1 0.0242(5) 0.0226(5) 0.0172(5) 0.0016(4) -0.0019(4) 0.0007(3)
C2 0.0242(6) 0.0303(6) 0.0267(5) 0.0010(4) -0.0059(4) -0.0027(4)
O2 0.0393(6) 0.0394(6) 0.0361(5) 0.0150(5) -0.0149(5) -0.0085(4)
C3 0.0305(6) 0.0237(5) 0.0311(6) -0.0004(4) 0.0032(5) -0.0017(4)
O3 0.0322(5) 0.0374(5) 0.0340(5) 0.0045(4) 0.0018(4) -0.0111(4)
C4 0.0347(7) 0.0326(6) 0.0210(5) 0.0055(5) 0.0046(5) 0.0034(4)
O4 0.0385(6) 0.0400(6) 0.0271(5) 0.0120(4) -0.0025(4) -0.0089(4)
N1 0.0221(5) 0.0256(5) 0.0211(4) -0.0014(3) 0.0000(3) 0.0040(3)
C5 0.0234(5) 0.0263(5) 0.0206(5) 0.0008(4) 0.0003(4) 0.0002(4)
O1 0.0242(5) 0.0584(7) 0.0392(6) -0.0039(5) 0.0014(4) 0.0191(5)
C6 0.0294(8) 0.0255(7) 0.0184(6) 0.000 -0.0054(6) 0.000

loop_
_atom_type_symbol
_atom_type_description
_atom_type_scat_dispersion_real
_atom_type_scat_dispersion_imag
_atom_type_scat_source
C C 0.0033 0.0016 'International Tables Vol C Tables 4.2.6.8 and 6.1.1.4'
H H 0.0000 0.0000 'International Tables Vol C Tables 4.2.6.8 and 6.1.1.4'
N N 0.0061 0.0033 'International Tables Vol C Tables 4.2.6.8 and 6.1.1.4'
O O 0.0106 0.0060 'International Tables Vol C Tables 4.2.6.8 and 6.1.1.4'

loop_
_geom_angle_atom_site_label_1
_geom_angle_atom_site_label_2
_geom_angle_atom_site_label_3
_geom_angle_site_symmetry_1
_geom_angle
N1 C1 C3 . 110.27(10)
N1 C1 C2 . 104.28(10)
C3 C1 C2 . 112.26(10)
N1 C1 C4 . 112.18(10)
C3 C1 C4 . 107.24(10)
C2 C1 C4 . 110.69(10)
O2 C2 C1 . 112.11(11)
O2 C2 H2A . 109.2
C1 C2 H2A . 109.2
O2 C2 H2B . 109.2
C1 C2 H2B . 109.2
H2A C2 H2B . 107.9
C2 O2 H2 . 109.5
O3 C3 C1 . 113.90(11)
O3 C3 H3A . 108.8
C1 C3 H3A . 108.8
O3 C3 H3B . 108.8
C1 C3 H3B . 108.8
H3A C3 H3B . 107.7
C3 O3 H3 . 109.5
O4 C4 C1 . 112.71(11)
O4 C4 H4A . 109.1
C1 C4 H4A . 109.1
O4 C4 H4B . 109.1
C1 C4 H4B . 109.1
H4A C4 H4B . 107.8
C4 O4 H4 . 109.5
C5 N1 C1 . 125.38(10)
C5 N1 H1 . 117.3
C1 N1 H1 . 117.3
O1 C5 N1 . 122.98(12)
O1 C5 C6 . 121.04(11)
N1 C5 C6 . 115.98(10)
C5 C6 C5 2 107.69(14)
C5 C6 H6A 2 106.3(12)
C5 C6 H6A . 111.4(12)

loop_
_geom_bond_atom_site_label_1
_geom_bond_atom_site_label_2
_geom_bond_site_symmetry_2
_geom_bond_distance
_geom_bond_publ_flag
C1 N1 . 1.4740(15) ?
C1 C3 . 1.5429(17) ?
C1 C2 . 1.5460(18) ?
C1 C4 . 1.5496(17) ?
C2 O2 . 1.4299(16) ?
C2 H2A . 0.9700 ?
C2 H2B . 0.9700 ?
O2 H2 . 0.8200 ?
C3 O3 . 1.4224(17) ?
C3 H3A . 0.9700 ?
C3 H3B . 0.9700 ?
O3 H3 . 0.8200 ?
C4 O4 . 1.4301(17) ?
C4 H4A . 0.9700 ?
C4 H4B . 0.9700 ?
O4 H4 . 0.8200 ?
N1 C5 . 1.3424(16) ?
N1 H1 . 0.8600 ?
C5 O1 . 1.2392(16) ?
C5 C6 . 1.5251(16) ?
C6 C5 2 1.5250(16) ?
C6 H6A . 0.99(2) ?

loop_
_geom_hbond_atom_site_label_D
_geom_hbond_atom_site_label_H
_geom_hbond_atom_site_label_A
_geom_hbond_site_symmetry_A
_geom_hbond_distance_DH
_geom_hbond_distance_HA
_geom_hbond_distance_DA
_geom_hbond_angle_DHA
N1 H1 O3 1_565 0.86 2.58 3.2445(16) 135
O4 H4 O2 3_455 0.82 2.03 2.8037(16) 157
O2 H2 O4 7_556 0.82 1.91 2.7238(15) 172
O3 H3 O1 3_545 0.82 1.89 2.7069(16) 175
C4 H4A O1 . 0.97 2.47 2.9227(19) 108

loop_
_geom_torsion_atom_site_label_1
_geom_torsion_atom_site_label_2
_geom_torsion_atom_site_label_3
_geom_torsion_atom_site_label_4
_geom_torsion_site_symmetry_4
_geom_torsion
N1 C1 C2 O2 . -177.01(10)
C3 C1 C2 O2 . -57.64(14)
C4 C1 C2 O2 . 62.15(13)
N1 C1 C3 O3 . 56.21(14)
C2 C1 C3 O3 . -59.59(14)
C4 C1 C3 O3 . 178.62(11)
N1 C1 C4 O4 . -44.19(15)
C3 C1 C4 O4 . -165.40(11)
C2 C1 C4 O4 . 71.84(14)
C3 C1 N1 C5 . 69.30(15)
C2 C1 N1 C5 . -169.99(12)
C4 C1 N1 C5 . -50.16(16)
C1 N1 C5 O1 . 2.5(2)
C1 N1 C5 C6 . -176.91(10)
O1 C5 C6 C5 2 -73.77(13)
N1 C5 C6 C5 2 105.60(11)
